data_7005368
loop_
_publ_author_name
'Aragoni, M. Carla'
'Arca, Massimiliano'
'Devillanova, Francesco A.'
'Hursthouse, Michael B.'
'Huth, Susanne L.'
'Isaia, Francesco'
'Lippolis, Vito'
'Mancini, Annalisa'
'Soddu, Serena'
'Verani, Gaetano'

_publ_section_title
;
 Investigation into the reactivity of the coordinatively unsaturated
 phosphonodithioato [Ni(MeOpdt)2] towards
 2,4,6-tris(2-pyridyl)-1,3,5-triazine: goals and achievements.
;
_journal_issue 21
_journal_name_full 'Dalton transactions (Cambridge, England : 2003)'
_journal_page_first 2127
_journal_page_last 2134
_journal_paper_doi 10.1039/b701458a
_journal_year 2007
_chemical_formula_sum 'C52 H52 N12 Ni O8 P2 S4'
_chemical_formula_weight 1221.95
_chemical_name_systematic
;
?
;
_space_group_IT_number 14
_symmetry_cell_setting monoclinic
_symmetry_space_group_name_Hall '-P 2ybc'
_symmetry_space_group_name_H-M 'P 1 21/c 1'
_atom_sites_solution_hydrogens geom
_atom_sites_solution_primary direct
_atom_sites_solution_secondary difmap
_audit_creation_method SHELXL-97
_cell_angle_alpha 90.00
_cell_angle_beta 92.8920(10)
_cell_angle_gamma 90.00
_cell_formula_units_Z 4
_cell_length_a 16.8179(3)
_cell_length_b 17.2357(3)
_cell_length_c 19.2582(3)
_cell_measurement_reflns_used 26549
_cell_measurement_temperature 120(2)
_cell_measurement_theta_max 27.48
_cell_measurement_theta_min 2.91
_cell_volume 5575.23(16)
_computing_cell_refinement 'DENZO (Otwinowski & Minor, 1997) & COLLECT (Hooft, 1998)'
_computing_data_collection 'COLLECT (Hooft, 1998)'
_computing_data_reduction 'DENZO (Otwinowski & Minor, 1997) & COLLECT (Hooft, 1998)'
_computing_structure_refinement 'SHELXL-97 (Sheldrick, 1997)'
_computing_structure_solution 'SHELXS-97 (Sheldrick, 1997)'
_diffrn_ambient_temperature 120(2)
_diffrn_detector_area_resol_mean 9.091
_diffrn_measured_fraction_theta_full 0.991
_diffrn_measured_fraction_theta_max 0.991
_diffrn_measurement_device_type 'Bruker-Nonius KappaCCD'
_diffrn_measurement_method '\F & \w scans'
_diffrn_radiation_monochromator graphite
_diffrn_radiation_source 'Bruker-Nonius FR591 rotating anode'
_diffrn_radiation_type MoK\a
_diffrn_radiation_wavelength 0.71073
_diffrn_reflns_av_R_equivalents 0.0570
_diffrn_reflns_av_sigmaI/netI 0.0608
_diffrn_reflns_limit_h_max 21
_diffrn_reflns_limit_h_min -21
_diffrn_reflns_limit_k_max 22
_diffrn_reflns_limit_k_min -22
_diffrn_reflns_limit_l_max 24
_diffrn_reflns_limit_l_min -24
_diffrn_reflns_number 56708
_diffrn_reflns_theta_full 27.46
_diffrn_reflns_theta_max 27.46
_diffrn_reflns_theta_min 2.94
_exptl_absorpt_coefficient_mu 0.620
_exptl_absorpt_correction_T_max 0.8966
_exptl_absorpt_correction_T_min 0.8358
_exptl_absorpt_correction_type multi-scan
_exptl_absorpt_process_details 'SORTAV (Blessing, 1997)'
_exptl_crystal_colour green
_exptl_crystal_density_diffrn 1.456
_exptl_crystal_density_method 'not measured'
_exptl_crystal_description block
_exptl_crystal_F_000 2536
_exptl_crystal_size_max 0.30
_exptl_crystal_size_mid 0.22
_exptl_crystal_size_min 0.18
_refine_diff_density_max 1.104
_refine_diff_density_min -0.899
_refine_diff_density_rms 0.075
_refine_ls_extinction_method none
_refine_ls_goodness_of_fit_ref 1.016
_refine_ls_hydrogen_treatment mixed
_refine_ls_matrix_type full
_refine_ls_number_parameters 740
_refine_ls_number_reflns 12649
_refine_ls_number_restraints 8
_refine_ls_restrained_S_all 1.016
_refine_ls_R_factor_all 0.0798
_refine_ls_R_factor_gt 0.0445
_refine_ls_shift/su_max 0.001
_refine_ls_shift/su_mean 0.000
_refine_ls_structure_factor_coef Fsqd
_refine_ls_weighting_details 'calc w=1/[\s^2^(Fo^2^)+(0.0524P)^2^+3.4581P] where P=(Fo^2^+2Fc^2^)/3'
_refine_ls_weighting_scheme calc
_refine_ls_wR_factor_gt 0.1021
_refine_ls_wR_factor_ref 0.1161
_reflns_number_gt 8765
_reflns_number_total 12649
_reflns_threshold_expression >2sigma(I)
_cod_data_source_file b701458a.txt
_cod_data_source_block mma003
_cod_depositor_comments
;
The following automatic conversions were performed:
'_symmetry_cell_setting' value 'Monoclinic' changed to 'monoclinic'
according to '/home/saulius/struct/CIF-dictionaries/cif_core.dic'
dictionary named 'cif_core.dic' version 2.4.1 from 2010-06-29.

Automatic conversion script
Id: cif_fix_enum 1527 2010-12-29 10:47:43Z saulius 
;
_cod_original_sg_symbol_H-M P2(1)/c
_cod_database_code 7005368

loop_
_symmetry_equiv_pos_as_xyz
'x, y, z'
'-x, y+1/2, -z+1/2'
'-x, -y, -z'
'x, -y-1/2, z-1/2'

loop_
_atom_site_label
_atom_site_type_symbol
_atom_site_fract_x
_atom_site_fract_y
_atom_site_fract_z
_atom_site_U_iso_or_equiv
_atom_site_adp_type
_atom_site_occupancy
_atom_site_symmetry_multiplicity
_atom_site_calc_flag
_atom_site_refinement_flags
_atom_site_disorder_assembly
_atom_site_disorder_group
Ni1 Ni 0.710130(19) 0.067045(19) 0.189930(16) 0.01887(9) Uani 1 1 d . . .
N1 N 0.66031(12) 0.10428(12) 0.10072(11) 0.0198(5) Uani 1 1 d . . .
N2 N 0.58536(12) 0.20085(12) 0.04154(11) 0.0207(5) Uani 1 1 d . . .
N3 N 0.59546(12) 0.07330(12) -0.00662(11) 0.0207(5) Uani 1 1 d . . .
N4 N 0.68996(12) 0.18725(12) 0.20938(11) 0.0207(5) Uani 1 1 d . . .
N5 N 0.70355(12) -0.03529(12) 0.12821(11) 0.0204(5) Uani 1 1 d . . .
N6 N 0.49986(13) 0.24770(13) -0.07359(11) 0.0254(5) Uani 1 1 d . . .
N7 N 0.74536(12) 0.03278(12) 0.28443(11) 0.0186(4) Uani 1 1 d . . .
N8 N 0.84880(12) 0.00492(12) 0.36701(11) 0.0198(5) Uani 1 1 d . . .
N9 N 0.71193(12) -0.00935(12) 0.39520(10) 0.0196(5) Uani 1 1 d . . .
N10 N 0.83704(12) 0.07328(12) 0.18880(11) 0.0197(5) Uani 1 1 d . . .
N11 N 0.59959(12) 0.04486(12) 0.23808(11) 0.0209(5) Uani 1 1 d . . .
N12 N 0.76121(14) -0.04508(15) 0.52712(12) 0.0316(6) Uani 1 1 d . . .
C1 C 0.62985(14) 0.17567(14) 0.09547(13) 0.0182(5) Uani 1 1 d . . .
C2 C 0.57187(14) 0.14842(15) -0.00915(13) 0.0195(5) Uani 1 1 d . . .
C3 C 0.63957(14) 0.05403(15) 0.05002(13) 0.0189(5) Uani 1 1 d . . .
C4 C 0.64868(15) 0.22468(15) 0.15732(13) 0.0207(5) Uani 1 1 d . . .
C5 C 0.62465(16) 0.30088(16) 0.16233(14) 0.0259(6) Uani 1 1 d . . .
H5 H 0.5965 0.3259 0.1246 0.031 Uiso 1 1 calc R . .
C6 C 0.64290(17) 0.34002(17) 0.22417(15) 0.0308(7) Uani 1 1 d . . .
H6 H 0.6270 0.3925 0.2295 0.037 Uiso 1 1 calc R . .
C7 C 0.68421(17) 0.30227(17) 0.27780(15) 0.0295(6) Uani 1 1 d . . .
H7 H 0.6967 0.3281 0.3205 0.035 Uiso 1 1 calc R . .
C8 C 0.70729(16) 0.22564(16) 0.26824(14) 0.0243(6) Uani 1 1 d . . .
H8 H 0.7364 0.1998 0.3050 0.029 Uiso 1 1 calc R . .
C9 C 0.66767(14) -0.02579(15) 0.06372(13) 0.0189(5) Uani 1 1 d . . .
C10 C 0.65779(16) -0.08561(16) 0.01640(14) 0.0248(6) Uani 1 1 d . . .
H10 H 0.6325 -0.0768 -0.0281 0.030 Uiso 1 1 calc R . .
C11 C 0.68559(17) -0.15884(16) 0.03527(15) 0.0297(6) Uani 1 1 d . . .
H11 H 0.6794 -0.2011 0.0038 0.036 Uiso 1 1 calc R . .
C12 C 0.72252(17) -0.16955(17) 0.10061(15) 0.0307(7) Uani 1 1 d . . .
H12 H 0.7422 -0.2191 0.1145 0.037 Uiso 1 1 calc R . .
C13 C 0.73025(16) -0.10633(16) 0.14538(15) 0.0269(6) Uani 1 1 d . . .
H13 H 0.7556 -0.1139 0.1901 0.032 Uiso 1 1 calc R . .
C14 C 0.52639(15) 0.17392(15) -0.07307(13) 0.0217(6) Uani 1 1 d . . .
C15 C 0.51310(16) 0.12380(17) -0.12867(14) 0.0273(6) Uani 1 1 d . . .
H15 H 0.5323 0.0720 -0.1264 0.033 Uiso 1 1 calc R . .
C16 C 0.47135(17) 0.15057(18) -0.18765(14) 0.0303(7) Uani 1 1 d . . .
H16 H 0.4619 0.1175 -0.2267 0.036 Uiso 1 1 calc R . .
C17 C 0.44366(17) 0.22561(17) -0.18906(15) 0.0320(7) Uani 1 1 d . . .
H17 H 0.4149 0.2455 -0.2289 0.038 Uiso 1 1 calc R . .
C18 C 0.45880(18) 0.27128(17) -0.13118(15) 0.0315(7) Uani 1 1 d . . .
H18 H 0.4388 0.3228 -0.1322 0.038 Uiso 1 1 calc R . .
C19 C 0.82241(15) 0.02976(14) 0.30477(13) 0.0181(5) Uani 1 1 d . . .
C20 C 0.79112(15) -0.01487(14) 0.40964(13) 0.0194(5) Uani 1 1 d . . .
C21 C 0.69246(15) 0.01403(14) 0.33112(12) 0.0179(5) Uani 1 1 d . . .
C22 C 0.87562(15) 0.05526(14) 0.25026(13) 0.0190(5) Uani 1 1 d . . .
C23 C 0.95682(15) 0.06006(15) 0.26171(14) 0.0230(6) Uani 1 1 d . . .
H23 H 0.9814 0.0471 0.3057 0.028 Uiso 1 1 calc R . .
C24 C 1.00199(16) 0.08442(16) 0.20729(14) 0.0257(6) Uani 1 1 d . . .
H24 H 1.0582 0.0892 0.2136 0.031 Uiso 1 1 calc R . .
C25 C 0.96387(16) 0.10150(16) 0.14399(14) 0.0259(6) Uani 1 1 d . . .
H25 H 0.9936 0.1175 0.1059 0.031 Uiso 1 1 calc R . .
C26 C 0.88152(16) 0.09501(15) 0.13656(14) 0.0230(6) Uani 1 1 d . . .
H26 H 0.8558 0.1065 0.0927 0.028 Uiso 1 1 calc R . .
C27 C 0.60883(15) 0.02231(14) 0.30552(13) 0.0192(5) Uani 1 1 d . . .
C28 C 0.54542(15) 0.00985(15) 0.34712(13) 0.0224(6) Uani 1 1 d . . .
H28 H 0.5540 -0.0054 0.3943 0.027 Uiso 1 1 calc R . .
C29 C 0.46887(16) 0.02021(16) 0.31821(14) 0.0256(6) Uani 1 1 d . . .
H29 H 0.4240 0.0117 0.3453 0.031 Uiso 1 1 calc R . .
C30 C 0.45875(16) 0.04295(17) 0.24995(15) 0.0278(6) Uani 1 1 d . . .
H30 H 0.4068 0.0501 0.2292 0.033 Uiso 1 1 calc R . .
C31 C 0.52553(15) 0.05538(16) 0.21174(14) 0.0241(6) Uani 1 1 d . . .
H31 H 0.5181 0.0721 0.1649 0.029 Uiso 1 1 calc R . .
C32 C 0.81566(15) -0.04763(15) 0.47871(13) 0.0218(6) Uani 1 1 d . . .
C33 C 0.88932(16) -0.08189(16) 0.49027(14) 0.0255(6) Uani 1 1 d . . .
H33 H 0.9267 -0.0822 0.4549 0.031 Uiso 1 1 calc R . .
C34 C 0.90800(18) -0.11603(17) 0.55466(15) 0.0313(7) Uani 1 1 d . . .
H34 H 0.9578 -0.1411 0.5636 0.038 Uiso 1 1 calc R . .
C35 C 0.85298(18) -0.11261(18) 0.60475(15) 0.0343(7) Uani 1 1 d . . .
H35 H 0.8642 -0.1344 0.6495 0.041 Uiso 1 1 calc R . .
C36 C 0.78089(18) -0.0768(2) 0.58887(15) 0.0386(8) Uani 1 1 d . . .
H36 H 0.7431 -0.0747 0.6239 0.046 Uiso 1 1 calc R . .
C37 C 0.86026(15) 0.31059(15) 0.03062(13) 0.0204(5) Uani 1 1 d . . .
C38 C 0.83390(16) 0.28089(16) 0.09263(14) 0.0264(6) Uani 1 1 d . . .
H38 H 0.8030 0.2347 0.0913 0.032 Uiso 1 1 calc R . .
C39 C 0.85106(17) 0.31628(17) 0.15614(15) 0.0287(6) Uani 1 1 d . . .
H39 H 0.8326 0.2943 0.1976 0.034 Uiso 1 1 calc R . .
C40 C 0.89530(15) 0.38377(15) 0.15869(14) 0.0240(6) Uani 1 1 d . . .
C41 C 0.92382(17) 0.41424(17) 0.09764(15) 0.0302(7) Uani 1 1 d . . .
H41 H 0.9555 0.4599 0.0994 0.036 Uiso 1 1 calc R . .
C42 C 0.90626(16) 0.37830(16) 0.03454(15) 0.0274(6) Uani 1 1 d . . .
H42 H 0.9257 0.3998 -0.0067 0.033 Uiso 1 1 calc R . .
C43 C 0.86840(18) 0.40977(19) 0.27702(15) 0.0337(7) Uani 1 1 d . . .
H43A H 0.8119 0.4176 0.2641 0.051 Uiso 1 1 calc R . .
H43B H 0.8846 0.4454 0.3148 0.051 Uiso 1 1 calc R . .
H43C H 0.8770 0.3561 0.2926 0.051 Uiso 1 1 calc R . .
C44 C 0.68854(17) 0.33894(18) -0.03791(16) 0.0328(7) Uani 1 1 d . . .
H44A H 0.6667 0.2870 -0.0308 0.049 Uiso 1 1 calc R . .
H44B H 0.6485 0.3712 -0.0629 0.049 Uiso 1 1 calc R . .
H44C H 0.7030 0.3625 0.0073 0.049 Uiso 1 1 calc R . .
S1 S 0.90857(4) 0.28546(4) -0.12339(4) 0.02488(15) Uani 1 1 d . . .
S2 S 0.78136(4) 0.16645(4) -0.04204(4) 0.02481(15) Uani 1 1 d . . .
P1 P 0.82798(4) 0.27118(4) -0.05369(3) 0.01943(15) Uani 1 1 d . . .
O1 O 0.75818(10) 0.33319(10) -0.07796(9) 0.0218(4) Uani 1 1 d . . .
O2 O 0.91479(12) 0.42465(12) 0.21805(10) 0.0320(5) Uani 1 1 d . . .
C45 C 0.17120(16) 0.17193(16) 0.11422(14) 0.0244(6) Uani 1 1 d . . .
C46 C 0.17758(16) 0.09173(16) 0.10464(14) 0.0261(6) Uani 1 1 d . . .
H46 H 0.2028 0.0609 0.1403 0.031 Uiso 1 1 calc R . .
C47 C 0.14795(17) 0.05660(16) 0.04451(15) 0.0289(6) Uani 1 1 d . . .
H47 H 0.1529 0.0021 0.0387 0.035 Uiso 1 1 calc R . .
C48 C 0.11059(17) 0.10165(16) -0.00788(15) 0.0277(6) Uani 1 1 d . . .
C49 C 0.10193(18) 0.18065(17) 0.00087(15) 0.0304(7) Uani 1 1 d . . .
H49 H 0.0748 0.2110 -0.0341 0.036 Uiso 1 1 calc R . .
C50 C 0.13334(18) 0.21538(16) 0.06147(14) 0.0293(6) Uani 1 1 d . . .
H50 H 0.1288 0.2700 0.0669 0.035 Uiso 1 1 calc R . .
C51 C 0.0503(2) 0.1081(2) -0.12202(18) 0.0528(10) Uani 1 1 d . . .
H51A H 0.0012 0.1321 -0.1070 0.079 Uiso 1 1 calc R . .
H51B H 0.0380 0.0748 -0.1624 0.079 Uiso 1 1 calc R . .
H51C H 0.0877 0.1487 -0.1347 0.079 Uiso 1 1 calc R . .
C52 C 0.06374(19) 0.2767(2) 0.21908(18) 0.0440(8) Uani 1 1 d . . .
H52A H 0.0827 0.3302 0.2154 0.066 Uiso 1 1 calc R . .
H52B H 0.0223 0.2742 0.2530 0.066 Uiso 1 1 calc R . .
H52C H 0.0418 0.2592 0.1736 0.066 Uiso 1 1 calc R . .
S3 S 0.24532(5) 0.32420(4) 0.17215(4) 0.0381(2) Uani 1 1 d . . .
S4 S 0.27856(4) 0.14844(5) 0.24782(4) 0.03254(18) Uani 1 1 d . . .
P2 P 0.20781(4) 0.21906(4) 0.19405(4) 0.02560(16) Uani 1 1 d . . .
O3 O 0.12977(11) 0.22675(12) 0.24169(10) 0.0327(5) Uani 1 1 d . . .
O4 O 0.08531(13) 0.06259(12) -0.06663(11) 0.0381(5) Uani 1 1 d . . .
O5 O 0.59865(12) 0.51222(13) 0.03249(11) 0.0342(5) Uani 1 1 d D . .
H5C H 0.6471(8) 0.5160(19) 0.0247(17) 0.041 Uiso 1 1 d D . .
H5D H 0.5831(19) 0.4661(8) 0.0289(18) 0.041 Uiso 1 1 d D . .
O6 O 0.50485(13) 0.37709(12) 0.02074(11) 0.0344(5) Uani 1 1 d D . .
H6C H 0.511(2) 0.3356(12) -0.0016(15) 0.041 Uiso 1 1 d D . .
H6D H 0.4710(15) 0.4076(16) 0.0023(16) 0.041 Uiso 1 1 d D . .
O7 O 0.43292(16) 0.32030(16) 0.13944(14) 0.0565(7) Uani 1 1 d D . .
H7C H 0.3756(7) 0.324(2) 0.141(2) 0.068 Uiso 1 1 d D . .
H7D H 0.446(2) 0.337(2) 0.0933(10) 0.068 Uiso 1 1 d D . .
O8 O 0.41602(15) 0.16030(15) 0.12186(12) 0.0498(6) Uani 1 1 d D . .
H8C H 0.432(2) 0.2143(9) 0.117(2) 0.060 Uiso 1 1 d D . .
H8D H 0.3719(15) 0.171(2) 0.1503(16) 0.060 Uiso 1 1 d D . .

loop_
_atom_site_aniso_label
_atom_site_aniso_U_11
_atom_site_aniso_U_22
_atom_site_aniso_U_33
_atom_site_aniso_U_23
_atom_site_aniso_U_13
_atom_site_aniso_U_12
Ni1 0.01919(17) 0.02333(18) 0.01398(16) 0.00336(14) -0.00041(12) 0.00249(13)
N1 0.0204(11) 0.0230(11) 0.0160(11) 0.0017(9) -0.0002(9) -0.0010(9)
N2 0.0205(11) 0.0232(11) 0.0182(11) 0.0029(9) 0.0001(9) -0.0005(9)
N3 0.0211(11) 0.0241(12) 0.0167(11) 0.0023(9) -0.0009(9) -0.0016(9)
N4 0.0214(11) 0.0253(12) 0.0154(11) 0.0020(9) -0.0002(9) 0.0013(9)
N5 0.0210(11) 0.0220(11) 0.0182(11) 0.0045(9) 0.0007(9) 0.0018(9)
N6 0.0290(13) 0.0241(12) 0.0224(12) 0.0026(10) -0.0069(10) 0.0003(10)
N7 0.0185(11) 0.0209(11) 0.0163(11) 0.0021(9) 0.0011(8) 0.0018(8)
N8 0.0218(11) 0.0200(11) 0.0175(11) 0.0015(9) -0.0001(9) 0.0000(9)
N9 0.0220(11) 0.0205(11) 0.0163(11) 0.0007(9) -0.0001(9) 0.0020(9)
N10 0.0226(11) 0.0208(11) 0.0156(11) 0.0020(9) 0.0012(9) 0.0022(9)
N11 0.0206(11) 0.0239(11) 0.0181(11) -0.0001(9) -0.0003(9) 0.0026(9)
N12 0.0280(13) 0.0472(15) 0.0194(12) 0.0099(11) 0.0011(10) 0.0039(11)
C1 0.0186(13) 0.0198(13) 0.0163(13) 0.0037(10) 0.0013(10) -0.0008(10)
C2 0.0174(13) 0.0228(13) 0.0185(13) 0.0031(11) 0.0008(10) -0.0033(10)
C3 0.0179(13) 0.0244(13) 0.0146(12) 0.0025(11) 0.0022(10) -0.0009(10)
C4 0.0198(13) 0.0252(14) 0.0169(13) 0.0020(11) -0.0010(10) 0.0001(11)
C5 0.0246(14) 0.0281(15) 0.0246(14) 0.0012(12) -0.0040(11) 0.0040(11)
C6 0.0354(16) 0.0257(15) 0.0309(16) -0.0068(13) -0.0034(13) 0.0075(12)
C7 0.0319(16) 0.0349(16) 0.0214(14) -0.0062(13) -0.0013(12) 0.0001(13)
C8 0.0261(14) 0.0291(15) 0.0172(13) 0.0013(11) -0.0033(11) 0.0001(11)
C9 0.0178(13) 0.0220(13) 0.0170(13) 0.0024(11) 0.0026(10) -0.0011(10)
C10 0.0255(14) 0.0287(15) 0.0200(14) 0.0005(12) 0.0004(11) 0.0004(11)
C11 0.0355(16) 0.0239(14) 0.0298(16) -0.0039(12) 0.0026(13) 0.0013(12)
C12 0.0348(16) 0.0245(14) 0.0329(16) 0.0038(13) 0.0032(13) 0.0054(12)
C13 0.0270(15) 0.0278(15) 0.0261(15) 0.0061(12) 0.0021(12) 0.0031(12)
C14 0.0210(13) 0.0253(14) 0.0185(13) 0.0019(11) -0.0016(10) -0.0024(11)
C15 0.0292(15) 0.0286(15) 0.0233(14) 0.0006(12) -0.0060(12) 0.0029(12)
C16 0.0319(16) 0.0383(17) 0.0199(14) -0.0039(13) -0.0077(12) 0.0008(13)
C17 0.0325(16) 0.0359(17) 0.0265(16) 0.0065(13) -0.0090(13) 0.0024(13)
C18 0.0358(17) 0.0263(15) 0.0310(16) 0.0053(13) -0.0112(13) 0.0018(12)
C19 0.0206(13) 0.0168(12) 0.0171(13) 0.0001(10) 0.0015(10) 0.0034(10)
C20 0.0240(14) 0.0192(12) 0.0151(12) -0.0001(10) 0.0006(10) 0.0008(10)
C21 0.0216(13) 0.0173(12) 0.0148(12) 0.0004(10) 0.0005(10) 0.0011(10)
C22 0.0205(13) 0.0193(13) 0.0171(13) -0.0004(10) 0.0000(10) 0.0021(10)
C23 0.0218(14) 0.0236(13) 0.0234(14) 0.0011(11) 0.0008(11) 0.0016(11)
C24 0.0201(14) 0.0277(15) 0.0298(15) 0.0008(12) 0.0058(11) -0.0009(11)
C25 0.0274(15) 0.0276(15) 0.0233(14) 0.0030(12) 0.0081(12) -0.0020(11)
C26 0.0288(15) 0.0241(13) 0.0166(13) 0.0028(11) 0.0045(11) 0.0016(11)
C27 0.0195(13) 0.0207(13) 0.0174(13) -0.0010(11) 0.0004(10) -0.0021(10)
C28 0.0233(14) 0.0270(14) 0.0170(13) 0.0003(11) 0.0020(11) -0.0012(11)
C29 0.0206(14) 0.0321(15) 0.0244(14) -0.0048(12) 0.0048(11) -0.0019(11)
C30 0.0206(14) 0.0357(16) 0.0267(15) -0.0052(13) -0.0026(11) 0.0024(12)
C31 0.0228(14) 0.0308(15) 0.0182(13) -0.0006(12) -0.0022(11) 0.0012(11)
C32 0.0231(14) 0.0250(14) 0.0171(13) 0.0026(11) -0.0023(11) -0.0004(11)
C33 0.0276(15) 0.0273(14) 0.0218(14) 0.0039(12) 0.0021(11) 0.0025(11)
C34 0.0315(16) 0.0321(16) 0.0298(16) 0.0051(13) -0.0051(13) 0.0040(12)
C35 0.0370(17) 0.0432(18) 0.0221(15) 0.0116(14) -0.0053(13) -0.0001(14)
C36 0.0325(17) 0.060(2) 0.0237(15) 0.0168(15) 0.0026(13) 0.0023(15)
C37 0.0197(13) 0.0205(13) 0.0207(13) -0.0001(11) -0.0013(10) -0.0001(10)
C38 0.0278(15) 0.0250(14) 0.0265(15) -0.0003(12) 0.0018(12) -0.0048(11)
C39 0.0322(16) 0.0315(15) 0.0225(14) 0.0005(12) 0.0023(12) -0.0034(12)
C40 0.0230(14) 0.0259(14) 0.0227(14) -0.0032(12) -0.0006(11) -0.0012(11)
C41 0.0310(16) 0.0284(15) 0.0311(16) -0.0030(13) 0.0013(13) -0.0085(12)
C42 0.0289(15) 0.0288(15) 0.0247(15) 0.0002(12) 0.0039(12) -0.0027(12)
C43 0.0377(17) 0.0395(17) 0.0238(15) -0.0059(13) 0.0014(13) -0.0009(14)
C44 0.0229(15) 0.0384(17) 0.0380(17) 0.0120(14) 0.0090(13) 0.0055(12)
S1 0.0236(3) 0.0288(4) 0.0226(3) -0.0030(3) 0.0042(3) -0.0018(3)
S2 0.0306(4) 0.0199(3) 0.0236(4) 0.0005(3) -0.0015(3) -0.0039(3)
P1 0.0203(3) 0.0200(3) 0.0180(3) -0.0006(3) -0.0002(3) -0.0009(3)
O1 0.0222(9) 0.0217(9) 0.0214(9) 0.0034(8) 0.0010(7) 0.0025(7)
O2 0.0375(12) 0.0363(11) 0.0221(10) -0.0079(9) 0.0020(9) -0.0099(9)
C45 0.0266(14) 0.0245(14) 0.0222(14) 0.0004(12) 0.0023(11) -0.0021(11)
C46 0.0287(15) 0.0265(14) 0.0232(14) 0.0040(12) 0.0019(12) 0.0008(12)
C47 0.0302(15) 0.0217(14) 0.0349(17) -0.0044(13) 0.0031(13) -0.0001(12)
C48 0.0298(15) 0.0281(15) 0.0248(15) -0.0068(12) -0.0011(12) 0.0028(12)
C49 0.0392(17) 0.0277(15) 0.0234(15) 0.0014(12) -0.0051(13) 0.0057(13)
C50 0.0413(17) 0.0211(14) 0.0251(15) -0.0012(12) -0.0020(13) 0.0016(12)
C51 0.070(3) 0.049(2) 0.037(2) -0.0165(17) -0.0256(18) 0.0178(19)
C52 0.0368(18) 0.052(2) 0.043(2) -0.0098(17) 0.0005(15) 0.0170(16)
S3 0.0548(5) 0.0275(4) 0.0315(4) 0.0008(3) -0.0028(4) -0.0115(4)
S4 0.0310(4) 0.0378(4) 0.0283(4) 0.0045(3) -0.0041(3) 0.0042(3)
P2 0.0316(4) 0.0244(4) 0.0207(4) 0.0006(3) 0.0000(3) -0.0017(3)
O3 0.0260(11) 0.0411(12) 0.0313(11) 0.0045(9) 0.0055(8) 0.0049(9)
O4 0.0476(13) 0.0322(11) 0.0331(12) -0.0129(10) -0.0129(10) 0.0066(10)
O5 0.0235(11) 0.0479(13) 0.0319(11) -0.0063(11) 0.0063(9) -0.0043(10)
O6 0.0381(13) 0.0291(12) 0.0364(13) -0.0050(10) 0.0047(10) 0.0022(9)
O7 0.0512(16) 0.0634(17) 0.0553(16) 0.0049(14) 0.0050(13) -0.0023(13)
O8 0.0509(15) 0.0615(16) 0.0372(13) -0.0009(13) 0.0022(11) 0.0116(13)

loop_
_atom_type_symbol
_atom_type_description
_atom_type_scat_dispersion_real
_atom_type_scat_dispersion_imag
_atom_type_scat_source
C C 0.0033 0.0016 'International Tables Vol C Tables 4.2.6.8 and 6.1.1.4'
H H 0.0000 0.0000 'International Tables Vol C Tables 4.2.6.8 and 6.1.1.4'
N N 0.0061 0.0033 'International Tables Vol C Tables 4.2.6.8 and 6.1.1.4'
Ni Ni 0.3393 1.1124 'International Tables Vol C Tables 4.2.6.8 and 6.1.1.4'
O O 0.0106 0.0060 'International Tables Vol C Tables 4.2.6.8 and 6.1.1.4'
P P 0.1023 0.0942 'International Tables Vol C Tables 4.2.6.8 and 6.1.1.4'
S S 0.1246 0.1234 'International Tables Vol C Tables 4.2.6.8 and 6.1.1.4'

loop_
_geom_angle_atom_site_label_1
_geom_angle_atom_site_label_2
_geom_angle_atom_site_label_3
_geom_angle
_geom_angle_site_symmetry_1
_geom_angle_site_symmetry_3
_geom_angle_publ_flag
N7 Ni1 N1 172.03(8) . . ?
N7 Ni1 N5 105.76(8) . . ?
N1 Ni1 N5 77.06(8) . . ?
N7 Ni1 N4 99.87(8) . . ?
N1 Ni1 N4 76.92(8) . . ?
N5 Ni1 N4 153.95(8) . . ?
N7 Ni1 N10 76.77(8) . . ?
N1 Ni1 N10 110.72(8) . . ?
N5 Ni1 N10 93.43(8) . . ?
N4 Ni1 N10 96.92(8) . . ?
N7 Ni1 N11 77.03(8) . . ?
N1 Ni1 N11 95.43(8) . . ?
N5 Ni1 N11 94.11(8) . . ?
N4 Ni1 N11 87.05(8) . . ?
N10 Ni1 N11 153.80(8) . . ?
C1 N1 C3 117.2(2) . . ?
C1 N1 Ni1 120.56(17) . . ?
C3 N1 Ni1 120.44(17) . . ?
C1 N2 C2 114.8(2) . . ?
C3 N3 C2 114.7(2) . . ?
C8 N4 C4 118.4(2) . . ?
C8 N4 Ni1 126.96(18) . . ?
C4 N4 Ni1 114.36(17) . . ?
C13 N5 C9 117.5(2) . . ?
C13 N5 Ni1 127.78(18) . . ?
C9 N5 Ni1 114.70(16) . . ?
C18 N6 C14 116.7(2) . . ?
C19 N7 C21 117.5(2) . . ?
C19 N7 Ni1 121.56(16) . . ?
C21 N7 Ni1 120.89(17) . . ?
C19 N8 C20 114.4(2) . . ?
C21 N9 C20 114.1(2) . . ?
C26 N10 C22 117.3(2) . . ?
C26 N10 Ni1 128.19(18) . . ?
C22 N10 Ni1 114.41(16) . . ?
C31 N11 C27 117.6(2) . . ?
C31 N11 Ni1 128.48(17) . . ?
C27 N11 Ni1 113.79(16) . . ?
C36 N12 C32 117.3(2) . . ?
N2 C1 N1 124.2(2) . . ?
N2 C1 C4 122.3(2) . . ?
N1 C1 C4 113.5(2) . . ?
N2 C2 N3 125.4(2) . . ?
N2 C2 C14 117.8(2) . . ?
N3 C2 C14 116.8(2) . . ?
N3 C3 N1 123.4(2) . . ?
N3 C3 C9 122.7(2) . . ?
N1 C3 C9 113.8(2) . . ?
N4 C4 C5 122.9(2) . . ?
N4 C4 C1 113.9(2) . . ?
C5 C4 C1 123.2(2) . . ?
C4 C5 C6 118.0(3) . . ?
C4 C5 H5 121.0 . . ?
C6 C5 H5 121.0 . . ?
C7 C6 C5 119.6(3) . . ?
C7 C6 H6 120.2 . . ?
C5 C6 H6 120.2 . . ?
C6 C7 C8 118.8(3) . . ?
C6 C7 H7 120.6 . . ?
C8 C7 H7 120.6 . . ?
N4 C8 C7 122.2(2) . . ?
N4 C8 H8 118.9 . . ?
C7 C8 H8 118.9 . . ?
N5 C9 C10 123.0(2) . . ?
N5 C9 C3 113.5(2) . . ?
C10 C9 C3 123.5(2) . . ?
C9 C10 C11 118.6(3) . . ?
C9 C10 H10 120.7 . . ?
C11 C10 H10 120.7 . . ?
C12 C11 C10 119.2(3) . . ?
C12 C11 H11 120.4 . . ?
C10 C11 H11 120.4 . . ?
C11 C12 C13 118.8(3) . . ?
C11 C12 H12 120.6 . . ?
C13 C12 H12 120.6 . . ?
N5 C13 C12 122.9(3) . . ?
N5 C13 H13 118.6 . . ?
C12 C13 H13 118.6 . . ?
N6 C14 C15 122.8(2) . . ?
N6 C14 C2 116.3(2) . . ?
C15 C14 C2 120.9(2) . . ?
C16 C15 C14 118.8(3) . . ?
C16 C15 H15 120.6 . . ?
C14 C15 H15 120.6 . . ?
C17 C16 C15 119.2(3) . . ?
C17 C16 H16 120.4 . . ?
C15 C16 H16 120.4 . . ?
C16 C17 C18 118.2(3) . . ?
C16 C17 H17 120.9 . . ?
C18 C17 H17 120.9 . . ?
N6 C18 C17 124.3(3) . . ?
N6 C18 H18 117.9 . . ?
C17 C18 H18 117.9 . . ?
N8 C19 N7 123.5(2) . . ?
N8 C19 C22 123.3(2) . . ?
N7 C19 C22 113.1(2) . . ?
N8 C20 N9 126.2(2) . . ?
N8 C20 C32 117.8(2) . . ?
N9 C20 C32 116.0(2) . . ?
N9 C21 N7 124.0(2) . . ?
N9 C21 C27 121.9(2) . . ?
N7 C21 C27 114.1(2) . . ?
N10 C22 C23 123.6(2) . . ?
N10 C22 C19 114.0(2) . . ?
C23 C22 C19 122.4(2) . . ?
C22 C23 C24 118.3(2) . . ?
C22 C23 H23 120.9 . . ?
C24 C23 H23 120.9 . . ?
C25 C24 C23 118.9(2) . . ?
C25 C24 H24 120.5 . . ?
C23 C24 H24 120.5 . . ?
C24 C25 C26 119.3(2) . . ?
C24 C25 H25 120.3 . . ?
C26 C25 H25 120.3 . . ?
N10 C26 C25 122.5(2) . . ?
N10 C26 H26 118.7 . . ?
C25 C26 H26 118.7 . . ?
N11 C27 C28 123.0(2) . . ?
N11 C27 C21 114.2(2) . . ?
C28 C27 C21 122.8(2) . . ?
C27 C28 C29 118.3(2) . . ?
C27 C28 H28 120.8 . . ?
C29 C28 H28 120.8 . . ?
C30 C29 C28 119.2(2) . . ?
C30 C29 H29 120.4 . . ?
C28 C29 H29 120.4 . . ?
C29 C30 C31 119.1(3) . . ?
C29 C30 H30 120.5 . . ?
C31 C30 H30 120.5 . . ?
N11 C31 C30 122.8(2) . . ?
N11 C31 H31 118.6 . . ?
C30 C31 H31 118.6 . . ?
N12 C32 C33 122.8(2) . . ?
N12 C32 C20 116.2(2) . . ?
C33 C32 C20 120.9(2) . . ?
C32 C33 C34 119.0(3) . . ?
C32 C33 H33 120.5 . . ?
C34 C33 H33 120.5 . . ?
C35 C34 C33 118.5(3) . . ?
C35 C34 H34 120.7 . . ?
C33 C34 H34 120.7 . . ?
C34 C35 C36 118.7(3) . . ?
C34 C35 H35 120.7 . . ?
C36 C35 H35 120.7 . . ?
N12 C36 C35 123.8(3) . . ?
N12 C36 H36 118.1 . . ?
C35 C36 H36 118.1 . . ?
C38 C37 C42 117.3(2) . . ?
C38 C37 P1 122.3(2) . . ?
C42 C37 P1 119.9(2) . . ?
C39 C38 C37 122.3(3) . . ?
C39 C38 H38 118.8 . . ?
C37 C38 H38 118.8 . . ?
C40 C39 C38 119.4(3) . . ?
C40 C39 H39 120.3 . . ?
C38 C39 H39 120.3 . . ?
O2 C40 C39 124.7(2) . . ?
O2 C40 C41 115.6(2) . . ?
C39 C40 C41 119.7(3) . . ?
C42 C41 C40 120.3(3) . . ?
C42 C41 H41 119.8 . . ?
C40 C41 H41 119.8 . . ?
C41 C42 C37 120.9(3) . . ?
C41 C42 H42 119.5 . . ?
C37 C42 H42 119.5 . . ?
O2 C43 H43A 109.5 . . ?
O2 C43 H43B 109.5 . . ?
H43A C43 H43B 109.5 . . ?
O2 C43 H43C 109.5 . . ?
H43A C43 H43C 109.5 . . ?
H43B C43 H43C 109.5 . . ?
O1 C44 H44A 109.5 . . ?
O1 C44 H44B 109.5 . . ?
H44A C44 H44B 109.5 . . ?
O1 C44 H44C 109.5 . . ?
H44A C44 H44C 109.5 . . ?
H44B C44 H44C 109.5 . . ?
O1 P1 C37 100.87(11) . . ?
O1 P1 S1 103.40(7) . . ?
C37 P1 S1 112.15(9) . . ?
O1 P1 S2 110.13(7) . . ?
C37 P1 S2 109.92(9) . . ?
S1 P1 S2 118.67(4) . . ?
C44 O1 P1 118.90(16) . . ?
C40 O2 C43 116.9(2) . . ?
C50 C45 C46 118.1(3) . . ?
C50 C45 P2 120.0(2) . . ?
C46 C45 P2 121.9(2) . . ?
C47 C46 C45 121.2(3) . . ?
C47 C46 H46 119.4 . . ?
C45 C46 H46 119.4 . . ?
C46 C47 C48 119.6(3) . . ?
C46 C47 H47 120.2 . . ?
C48 C47 H47 120.2 . . ?
O4 C48 C49 123.8(3) . . ?
O4 C48 C47 115.7(2) . . ?
C49 C48 C47 120.4(3) . . ?
C48 C49 C50 119.2(3) . . ?
C48 C49 H49 120.4 . . ?
C50 C49 H49 120.4 . . ?
C45 C50 C49 121.4(3) . . ?
C45 C50 H50 119.3 . . ?
C49 C50 H50 119.3 . . ?
O4 C51 H51A 109.5 . . ?
O4 C51 H51B 109.5 . . ?
H51A C51 H51B 109.5 . . ?
O4 C51 H51C 109.5 . . ?
H51A C51 H51C 109.5 . . ?
H51B C51 H51C 109.5 . . ?
O3 C52 H52A 109.5 . . ?
O3 C52 H52B 109.5 . . ?
H52A C52 H52B 109.5 . . ?
O3 C52 H52C 109.5 . . ?
H52A C52 H52C 109.5 . . ?
H52B C52 H52C 109.5 . . ?
O3 P2 C45 105.19(12) . . ?
O3 P2 S4 103.62(8) . . ?
C45 P2 S4 109.86(10) . . ?
O3 P2 S3 108.56(8) . . ?
C45 P2 S3 109.15(9) . . ?
S4 P2 S3 119.43(5) . . ?
C52 O3 P2 119.98(19) . . ?
C48 O4 C51 116.6(2) . . ?
H5C O5 H5D 111(3) . . ?
H6C O6 H6D 115(3) . . ?
H7C O7 H7D 106(3) . . ?
H8C O8 H8D 96(3) . . ?

loop_
_geom_bond_atom_site_label_1
_geom_bond_atom_site_label_2
_geom_bond_distance
_geom_bond_site_symmetry_2
_geom_bond_publ_flag
Ni1 N7 1.976(2) . ?
Ni1 N1 1.980(2) . ?
Ni1 N5 2.127(2) . ?
Ni1 N4 2.136(2) . ?
Ni1 N10 2.138(2) . ?
Ni1 N11 2.153(2) . ?
N1 C1 1.335(3) . ?
N1 C3 1.338(3) . ?
N2 C1 1.322(3) . ?
N2 C2 1.341(3) . ?
N3 C3 1.330(3) . ?
N3 C2 1.354(3) . ?
N4 C8 1.332(3) . ?
N4 C4 1.354(3) . ?
N5 C13 1.340(3) . ?
N5 C9 1.363(3) . ?
N6 C18 1.340(3) . ?
N6 C14 1.347(3) . ?
N7 C19 1.336(3) . ?
N7 C21 1.336(3) . ?
N8 C19 1.328(3) . ?
N8 C20 1.346(3) . ?
N9 C21 1.323(3) . ?
N9 C20 1.350(3) . ?
N10 C26 1.337(3) . ?
N10 C22 1.357(3) . ?
N11 C31 1.333(3) . ?
N11 C27 1.357(3) . ?
N12 C36 1.336(4) . ?
N12 C32 1.340(3) . ?
C1 C4 1.481(4) . ?
C2 C14 1.483(4) . ?
C3 C9 1.474(4) . ?
C4 C5 1.379(4) . ?
C5 C6 1.389(4) . ?
C5 H5 0.9500 . ?
C6 C7 1.379(4) . ?
C6 H6 0.9500 . ?
C7 C8 1.392(4) . ?
C7 H7 0.9500 . ?
C8 H8 0.9500 . ?
C9 C10 1.381(4) . ?
C10 C11 1.388(4) . ?
C10 H10 0.9500 . ?
C11 C12 1.387(4) . ?
C11 H11 0.9500 . ?
C12 C13 1.391(4) . ?
C12 H12 0.9500 . ?
C13 H13 0.9500 . ?
C14 C15 1.385(4) . ?
C15 C16 1.384(4) . ?
C15 H15 0.9500 . ?
C16 C17 1.374(4) . ?
C16 H16 0.9500 . ?
C17 C18 1.378(4) . ?
C17 H17 0.9500 . ?
C18 H18 0.9500 . ?
C19 C22 1.480(3) . ?
C20 C32 1.484(4) . ?
C21 C27 1.474(3) . ?
C22 C23 1.375(4) . ?
C23 C24 1.390(4) . ?
C23 H23 0.9500 . ?
C24 C25 1.380(4) . ?
C24 H24 0.9500 . ?
C25 C26 1.390(4) . ?
C25 H25 0.9500 . ?
C26 H26 0.9500 . ?
C27 C28 1.382(3) . ?
C28 C29 1.388(4) . ?
C28 H28 0.9500 . ?
C29 C30 1.374(4) . ?
C29 H29 0.9500 . ?
C30 C31 1.390(4) . ?
C30 H30 0.9500 . ?
C31 H31 0.9500 . ?
C32 C33 1.380(4) . ?
C33 C34 1.394(4) . ?
C33 H33 0.9500 . ?
C34 C35 1.371(4) . ?
C34 H34 0.9500 . ?
C35 C36 1.381(4) . ?
C35 H35 0.9500 . ?
C36 H36 0.9500 . ?
C37 C38 1.392(4) . ?
C37 C42 1.400(4) . ?
C37 P1 1.818(3) . ?
C38 C39 1.384(4) . ?
C38 H38 0.9500 . ?
C39 C40 1.380(4) . ?
C39 H39 0.9500 . ?
C40 O2 1.369(3) . ?
C40 C41 1.395(4) . ?
C41 C42 1.382(4) . ?
C41 H41 0.9500 . ?
C42 H42 0.9500 . ?
C43 O2 1.433(3) . ?
C43 H43A 0.9800 . ?
C43 H43B 0.9800 . ?
C43 H43C 0.9800 . ?
C44 O1 1.438(3) . ?
C44 H44A 0.9800 . ?
C44 H44B 0.9800 . ?
C44 H44C 0.9800 . ?
S1 P1 1.9706(9) . ?
S2 P1 1.9852(9) . ?
P1 O1 1.6380(18) . ?
C45 C50 1.390(4) . ?
C45 C46 1.399(4) . ?
C45 P2 1.818(3) . ?
C46 C47 1.377(4) . ?
C46 H46 0.9500 . ?
C47 C48 1.397(4) . ?
C47 H47 0.9500 . ?
C48 O4 1.366(3) . ?
C48 C49 1.381(4) . ?
C49 C50 1.392(4) . ?
C49 H49 0.9500 . ?
C50 H50 0.9500 . ?
C51 O4 1.427(4) . ?
C51 H51A 0.9800 . ?
C51 H51B 0.9800 . ?
C51 H51C 0.9800 . ?
C52 O3 1.454(4) . ?
C52 H52A 0.9800 . ?
C52 H52B 0.9800 . ?
C52 H52C 0.9800 . ?
S3 P2 1.9714(10) . ?
S4 P2 1.9610(10) . ?
P2 O3 1.644(2) . ?
O5 H5C 0.838(10) . ?
O5 H5D 0.839(10) . ?
O6 H6C 0.843(10) . ?
O6 H6D 0.840(10) . ?
O7 H7C 0.968(10) . ?
O7 H7D 0.973(10) . ?
O8 H8C 0.976(10) . ?
O8 H8D 0.961(10) . ?

loop_
_geom_hbond_atom_site_label_D
_geom_hbond_atom_site_label_H
_geom_hbond_atom_site_label_A
_geom_hbond_distance_DH
_geom_hbond_distance_HA
_geom_hbond_distance_DA
_geom_hbond_angle_DHA
_geom_hbond_site_symmetry_A
O5 H5C N12 0.838(10) 1.982(13) 2.799(3) 165(3) 4_565
O5 H5D O6 0.839(10) 2.022(16) 2.816(3) 158(3) .
O6 H6C N6 0.843(10) 2.056(14) 2.875(3) 164(3) .
O6 H6D O5 0.840(10) 1.911(12) 2.746(3) 172(3) 3_665
O7 H7C S3 0.968(10) 2.303(14) 3.249(3) 166(3) .
O7 H7D O6 0.973(10) 1.879(17) 2.815(3) 161(4) .
O8 H8C O7 0.976(10) 1.879(19) 2.791(4) 154(3) .
O8 H8D S4 0.961(10) 2.537(18) 3.441(3) 157(3) .
